data_4029141
loop_
_publ_author_name
'Camus, Nathalie'
'Halime, Zakaria'
'Le Bris, Nathalie'
'Bernard, H\'el\`ene'
'Platas-Iglesias, Carlos'
'Tripier, Rapha\"el'

_publ_section_title
;
 Full Control of the Regiospecific N-Functionalization of C-Functionalized
 Cyclam Bisaminal Derivatives and Application to the Synthesis of their
 TETA, TE2A, and CB-TE2A Analogues.
;
_journal_issue 5
_journal_name_full 'The Journal of organic chemistry'
_journal_page_first 1885
_journal_page_last 1899
_journal_paper_doi 10.1021/jo4028566
_journal_volume 79
_journal_year 2014
_chemical_formula_moiety 'C19 H25 N5 O3'
_chemical_formula_sum 'C19 H25 N5 O3'
_chemical_formula_weight 371.44
_chemical_name_systematic
;
 ?
;
_space_group_IT_number 14
_symmetry_cell_setting monoclinic
_symmetry_Int_Tables_number 14
_symmetry_space_group_name_Hall '-P 2ybc'
_symmetry_space_group_name_H-M 'P 1 21/c 1'
_atom_sites_solution_hydrogens geom
_atom_sites_solution_primary direct
_atom_sites_solution_secondary difmap
_audit_creation_date 2013-03-06T17:52:34-00:00
_audit_creation_method 'WinGX routine CIF_UPDATE'
_cell_angle_alpha 90
_cell_angle_beta 94.933(11)
_cell_angle_gamma 90
_cell_formula_units_Z 4
_cell_length_a 13.4633(18)
_cell_length_b 13.1738(15)
_cell_length_c 10.3885(14)
_cell_measurement_reflns_used 1312
_cell_measurement_temperature 170(2)
_cell_measurement_theta_max 31.6343
_cell_measurement_theta_min 3.4015
_cell_volume 1835.7(4)
_computing_cell_refinement
;
CrysAlis RED, Oxford Diffraction Ltd.,
Version 1.171.33.52 (release 06-11-2009 CrysAlis171 .NET)
(compiled Nov  6 2009,16:24:50)
;
_computing_data_collection
;
CrysAlis CCD, Oxford Diffraction Ltd.,
Version 1.171.33.52 (release 06-11-2009 CrysAlis171 .NET)
(compiled Nov  6 2009,16:24:50)
;
_computing_data_reduction
;
CrysAlis RED, Oxford Diffraction Ltd.,
Version 1.171.33.52 (release 06-11-2009 CrysAlis171 .NET)
(compiled Nov  6 2009,16:24:50)
;
_computing_molecular_graphics 'ORTEP3 for Windows (Farrugia, 1997)'
_computing_publication_material
;
WinGX (Farrugia, 1999)
PLATON (Spek, 1990-2003)
enCIFer (Allen et al., 2004)
;
_computing_structure_refinement 'SHELXL-97 (Sheldrick, 1997)'
_computing_structure_solution 'SHELXS-97 (Sheldrick, 2008)'
_diffrn_ambient_temperature 170(2)
_diffrn_detector 'CCD plate'
_diffrn_detector_area_resol_mean 8.3622
_diffrn_measured_fraction_theta_full 0.998
_diffrn_measured_fraction_theta_max 0.998
_diffrn_measurement_device 'Kappa-geometry diffractometer'
_diffrn_measurement_device_type 'Xcalibur, Sapphire2, large Be window'
_diffrn_measurement_method '\w scans'
_diffrn_orient_matrix_UB_11 0.050639035
_diffrn_orient_matrix_UB_12 0.0154598543
_diffrn_orient_matrix_UB_13 0.0080842049
_diffrn_orient_matrix_UB_21 -0.0008342428
_diffrn_orient_matrix_UB_22 -0.0040232597
_diffrn_orient_matrix_UB_23 0.067999688
_diffrn_orient_matrix_UB_31 0.0152638537
_diffrn_orient_matrix_UB_32 -0.05139529
_diffrn_orient_matrix_UB_33 -0.0027691402
_diffrn_radiation_monochromator graphite
_diffrn_radiation_probe x-ray
_diffrn_radiation_type MoK\a
_diffrn_radiation_wavelength 0.71073
_diffrn_reflns_av_R_equivalents 0.1411
_diffrn_reflns_av_unetI/netI 0.2245
_diffrn_reflns_limit_h_max 16
_diffrn_reflns_limit_h_min -16
_diffrn_reflns_limit_k_max 12
_diffrn_reflns_limit_k_min -16
_diffrn_reflns_limit_l_max 12
_diffrn_reflns_limit_l_min -12
_diffrn_reflns_number 13921
_diffrn_reflns_theta_full 26.37
_diffrn_reflns_theta_max 26.37
_diffrn_reflns_theta_min 3.41
_diffrn_source 'sealed X-ray tube'
_exptl_absorpt_coefficient_mu 0.094
_exptl_absorpt_correction_T_max 0.997
_exptl_absorpt_correction_T_min 0.989
_exptl_absorpt_correction_type analytical
_exptl_absorpt_process_details
;
CrysAlis RED, Oxford Diffraction Ltd.,
Version 1.171.33.52 (release 06-11-2009 CrysAlis171 .NET)
(compiled Nov  6 2009,16:24:50)
Analytical numeric absorption correction using a multifaceted crystal
model based on expressions derived by R.C. Clark & J.S. Reid.
(Clark, R. C. & Reid, J. S. (1995). Acta Cryst. A51, 887-897)
;
_exptl_crystal_colour colourless
_exptl_crystal_density_diffrn 1.344
_exptl_crystal_density_method 'not measured'
_exptl_crystal_description 'planar fragment of prism'
_exptl_crystal_F_000 792
_exptl_crystal_size_max 0.17
_exptl_crystal_size_mid 0.09
_exptl_crystal_size_min 0.04
_refine_diff_density_max 0.163
_refine_diff_density_min -0.191
_refine_diff_density_rms 0.041
_refine_ls_extinction_method none
_refine_ls_goodness_of_fit_ref 0.923
_refine_ls_hydrogen_treatment constr
_refine_ls_matrix_type full
_refine_ls_number_parameters 244
_refine_ls_number_reflns 3744
_refine_ls_number_restraints 0
_refine_ls_restrained_S_all 0.923
_refine_ls_R_factor_all 0.2508
_refine_ls_R_factor_gt 0.065
_refine_ls_shift/su_max 0
_refine_ls_shift/su_mean 0
_refine_ls_structure_factor_coef Fsqd
_refine_ls_weighting_details 'calc w=1/[\s^2^(Fo^2^)+(0.0132P)^2^+0.0000P] where P=(Fo^2^+2Fc^2^)/3'
_refine_ls_weighting_scheme calc
_refine_ls_wR_factor_gt 0.0685
_refine_ls_wR_factor_ref 0.1086
_reflns_number_gt 1279
_reflns_number_total 3744
_reflns_threshold_expression >2sigma(I)
_cod_data_source_file jo4028566_si_002.cif
_cod_data_source_block zh056-a0
_cod_depositor_comments
;
The following automatic conversions were performed:

'_diffrn_radiation_probe' value 'X-ray' changed to 'x-ray' according
to
/usr/data/users/saulius/crontab/automatic-downloads/current/ACS/lib/dictionaries/cif_core.dic
dictionary named 'cif_core.dic' version 2.4.2 from 2011-04-26.

Automatic conversion script
Id: cif_fix_values 2281 2013-09-26 08:29:07Z andrius 
;
_cod_original_sg_symbol_Hall -P2ybc
_cod_original_sg_symbol_H-M P21/c
_cod_database_code 4029141

loop_
_symmetry_equiv_pos_as_xyz
'x, y, z'
'-x, y+1/2, -z+1/2'
'-x, -y, -z'
'x, -y-1/2, z-1/2'

loop_
_atom_site_label
_atom_site_type_symbol
_atom_site_fract_x
_atom_site_fract_y
_atom_site_fract_z
_atom_site_U_iso_or_equiv
_atom_site_adp_type
_atom_site_occupancy
_atom_site_symmetry_multiplicity
_atom_site_calc_flag
_atom_site_refinement_flags
C1 C 0.3546(3) 0.1839(3) 0.2942(4) 0.0250(12) Uani 1 1 d .
C2 C 0.2751(3) 0.2502(3) 0.3456(4) 0.0215(11) Uani 1 1 d .
H2 H 0.2149 0.2482 0.2822 0.026 Uiso 1 1 calc R
C3 C 0.2448(3) 0.2118(3) 0.4755(4) 0.0307(13) Uani 1 1 d .
H3A H 0.2973 0.2306 0.544 0.037 Uiso 1 1 calc R
H3B H 0.1825 0.2463 0.495 0.037 Uiso 1 1 calc R
C4 C 0.1440(3) 0.0684(3) 0.3947(4) 0.0287(12) Uani 1 1 d .
H4A H 0.1546 0.0845 0.3038 0.034 Uiso 1 1 calc R
H4B H 0.0832 0.1042 0.4172 0.034 Uiso 1 1 calc R
C5 C 0.1305(3) -0.0450(3) 0.4096(4) 0.0322(13) Uani 1 1 d .
H5A H 0.1188 -0.0612 0.5001 0.039 Uiso 1 1 calc R
H5B H 0.0721 -0.0682 0.3529 0.039 Uiso 1 1 calc R
C6 C 0.2063(3) -0.2075(3) 0.3887(4) 0.0391(14) Uani 1 1 d .
H6A H 0.1486 -0.23 0.3301 0.047 Uiso 1 1 calc R
H6B H 0.1916 -0.2229 0.4784 0.047 Uiso 1 1 calc R
C7 C 0.2989(4) -0.2655(3) 0.3573(5) 0.0452(15) Uani 1 1 d .
H7A H 0.3087 -0.2577 0.2644 0.054 Uiso 1 1 calc R
H7B H 0.2904 -0.3386 0.3753 0.054 Uiso 1 1 calc R
C8 C 0.3898(3) -0.2249(3) 0.4387(5) 0.0422(14) Uani 1 1 d .
H8A H 0.3844 -0.2422 0.5306 0.051 Uiso 1 1 calc R
H8B H 0.4507 -0.2575 0.4112 0.051 Uiso 1 1 calc R
C9 C 0.4260(3) -0.0848(3) 0.2980(4) 0.0298(13) Uani 1 1 d .
H9A H 0.371 -0.1011 0.2318 0.036 Uiso 1 1 calc R
H9B H 0.4857 -0.1235 0.2777 0.036 Uiso 1 1 calc R
C10 C 0.4480(3) 0.0276(3) 0.2958(4) 0.0293(12) Uani 1 1 d .
H10A H 0.5073 0.0427 0.3559 0.035 Uiso 1 1 calc R
H10B H 0.463 0.048 0.2078 0.035 Uiso 1 1 calc R
C11 C 0.3202(3) 0.0513(3) 0.4547(4) 0.0257(12) Uani 1 1 d .
H11 H 0.3705 0.069 0.5278 0.031 Uiso 1 1 calc R
C12 C 0.3083(3) -0.0638(3) 0.4565(4) 0.0301(13) Uani 1 1 d .
H12 H 0.2972 -0.0834 0.5471 0.036 Uiso 1 1 calc R
C13 C 0.3126(3) 0.3609(3) 0.3552(4) 0.0303(12) Uani 1 1 d .
H13A H 0.3706 0.3644 0.4204 0.036 Uiso 1 1 calc R
H13B H 0.3356 0.3811 0.271 0.036 Uiso 1 1 calc R
C14 C 0.2349(3) 0.4354(3) 0.3915(5) 0.0275(12) Uani 1 1 d .
C15 C 0.1637(3) 0.4700(3) 0.2984(4) 0.0334(13) Uani 1 1 d .
H15 H 0.1624 0.4445 0.2128 0.04 Uiso 1 1 calc R
C16 C 0.0938(3) 0.5418(3) 0.3285(5) 0.0336(13) Uani 1 1 d .
H16 H 0.0458 0.567 0.264 0.04 Uiso 1 1 calc R
C17 C 0.0957(3) 0.5756(3) 0.4545(5) 0.0275(12) Uani 1 1 d .
C18 C 0.1647(3) 0.5418(3) 0.5490(4) 0.0332(13) Uani 1 1 d .
H18 H 0.1653 0.5664 0.635 0.04 Uiso 1 1 calc R
C19 C 0.2329(3) 0.4716(3) 0.5160(4) 0.0299(12) Uani 1 1 d .
H19 H 0.2807 0.4469 0.5811 0.036 Uiso 1 1 calc R
N1 N 0.3621(3) 0.0860(3) 0.3340(3) 0.0238(9) Uani 1 1 d .
N2 N 0.2293(3) 0.1020(2) 0.4792(3) 0.0248(10) Uani 1 1 d .
N3 N 0.2201(3) -0.0966(2) 0.3746(3) 0.0294(10) Uani 1 1 d .
N4 N 0.3979(3) -0.1135(3) 0.4252(4) 0.0324(10) Uani 1 1 d .
N5 N 0.0227(3) 0.6539(3) 0.4853(5) 0.0418(12) Uani 1 1 d .
O1 O 0.4090(2) 0.21696(19) 0.2146(3) 0.0347(9) Uani 1 1 d .
O2 O -0.0346(3) 0.6873(3) 0.3959(4) 0.0597(12) Uani 1 1 d .
O3 O 0.0231(3) 0.6826(3) 0.5971(4) 0.0622(12) Uani 1 1 d .

loop_
_atom_site_aniso_label
_atom_site_aniso_U_11
_atom_site_aniso_U_22
_atom_site_aniso_U_33
_atom_site_aniso_U_23
_atom_site_aniso_U_13
_atom_site_aniso_U_12
C1 0.024(3) 0.030(3) 0.021(3) -0.005(3) 0.002(2) -0.007(3)
C2 0.025(3) 0.019(3) 0.019(3) 0.002(2) 0.001(2) -0.002(2)
C3 0.039(3) 0.027(3) 0.027(3) -0.006(3) 0.005(2) 0.000(2)
C4 0.019(3) 0.032(3) 0.036(3) -0.002(3) 0.007(2) -0.002(2)
C5 0.030(3) 0.027(3) 0.040(3) -0.003(3) 0.005(2) -0.002(2)
C6 0.048(4) 0.026(3) 0.043(4) -0.002(3) 0.007(3) -0.014(3)
C7 0.054(4) 0.017(3) 0.069(4) 0.009(3) 0.034(3) -0.001(3)
C8 0.043(4) 0.021(3) 0.066(4) 0.012(3) 0.021(3) 0.012(3)
C9 0.033(3) 0.021(3) 0.037(3) 0.005(3) 0.009(2) 0.010(2)
C10 0.024(3) 0.033(3) 0.033(3) 0.003(2) 0.010(2) 0.007(2)
C11 0.025(3) 0.025(3) 0.026(3) 0.000(2) 0.000(2) 0.004(2)
C12 0.031(3) 0.024(3) 0.036(3) 0.008(2) 0.009(3) 0.002(3)
C13 0.025(3) 0.025(3) 0.041(3) -0.002(3) 0.005(2) 0.000(2)
C14 0.031(3) 0.022(3) 0.030(3) 0.002(3) 0.006(3) -0.009(2)
C15 0.044(3) 0.035(3) 0.020(3) -0.006(3) -0.005(3) -0.005(3)
C16 0.028(3) 0.034(3) 0.037(4) 0.000(3) -0.007(2) 0.007(3)
C17 0.031(3) 0.017(3) 0.035(3) -0.006(3) 0.013(3) 0.003(2)
C18 0.050(4) 0.031(3) 0.020(3) 0.003(3) 0.014(3) -0.003(3)
C19 0.037(3) 0.027(3) 0.024(3) 0.005(2) -0.005(2) 0.005(3)
N1 0.029(2) 0.023(2) 0.021(2) 0.002(2) 0.0078(18) -0.0002(19)
N2 0.024(2) 0.020(2) 0.031(3) -0.007(2) 0.0054(19) 0.0027(19)
N3 0.029(3) 0.020(2) 0.040(3) 0.002(2) 0.007(2) -0.001(2)
N4 0.035(3) 0.023(2) 0.041(3) 0.008(2) 0.011(2) 0.010(2)
N5 0.039(3) 0.036(3) 0.053(4) 0.002(3) 0.018(3) -0.006(2)
O1 0.035(2) 0.0287(19) 0.043(2) 0.0089(18) 0.0156(17) 0.0010(16)
O2 0.041(3) 0.064(3) 0.075(3) -0.003(2) 0.004(2) 0.016(2)
O3 0.077(3) 0.054(3) 0.059(3) -0.011(2) 0.028(2) 0.015(2)

loop_
_atom_type_symbol
_atom_type_description
_atom_type_scat_dispersion_real
_atom_type_scat_dispersion_imag
_atom_type_scat_source
C C 0.0033 0.0016 'International Tables Vol C Tables 4.2.6.8 and 6.1.1.4'
H H 0 0 'International Tables Vol C Tables 4.2.6.8 and 6.1.1.4'
N N 0.0061 0.0033 'International Tables Vol C Tables 4.2.6.8 and 6.1.1.4'
O O 0.0106 0.006 'International Tables Vol C Tables 4.2.6.8 and 6.1.1.4'

loop_
_geom_angle_atom_site_label_1
_geom_angle_atom_site_label_2
_geom_angle_atom_site_label_3
_geom_angle
O1 C1 N1 120.6(4)
O1 C1 C2 120.8(4)
N1 C1 C2 118.6(4)
C1 C2 C3 111.7(3)
C1 C2 C13 109.3(3)
C3 C2 C13 111.5(3)
C1 C2 H2 108.1
C3 C2 H2 108.1
C13 C2 H2 108.1
N2 C3 C2 113.6(3)
N2 C3 H3A 108.8
C2 C3 H3A 108.8
N2 C3 H3B 108.8
C2 C3 H3B 108.8
H3A C3 H3B 107.7
N2 C4 C5 109.5(4)
N2 C4 H4A 109.8
C5 C4 H4A 109.8
N2 C4 H4B 109.8
C5 C4 H4B 109.8
H4A C4 H4B 108.2
N3 C5 C4 109.0(3)
N3 C5 H5A 109.9
C4 C5 H5A 109.9
N3 C5 H5B 109.9
C4 C5 H5B 109.9
H5A C5 H5B 108.3
N3 C6 C7 111.2(3)
N3 C6 H6A 109.4
C7 C6 H6A 109.4
N3 C6 H6B 109.4
C7 C6 H6B 109.4
H6A C6 H6B 108
C6 C7 C8 109.8(4)
C6 C7 H7A 109.7
C8 C7 H7A 109.7
C6 C7 H7B 109.7
C8 C7 H7B 109.7
H7A C7 H7B 108.2
N4 C8 C7 111.0(4)
N4 C8 H8A 109.4
C7 C8 H8A 109.4
N4 C8 H8B 109.4
C7 C8 H8B 109.4
H8A C8 H8B 108
N4 C9 C10 109.6(3)
N4 C9 H9A 109.8
C10 C9 H9A 109.8
N4 C9 H9B 109.8
C10 C9 H9B 109.8
H9A C9 H9B 108.2
N1 C10 C9 110.3(3)
N1 C10 H10A 109.6
C9 C10 H10A 109.6
N1 C10 H10B 109.6
C9 C10 H10B 109.6
H10A C10 H10B 108.1
N2 C11 N1 113.4(3)
N2 C11 C12 111.6(3)
N1 C11 C12 111.3(3)
N2 C11 H11 106.7
N1 C11 H11 106.7
C12 C11 H11 106.7
N4 C12 N3 113.0(4)
N4 C12 C11 111.0(4)
N3 C12 C11 111.5(4)
N4 C12 H12 107
N3 C12 H12 107
C11 C12 H12 107
C14 C13 C2 113.7(3)
C14 C13 H13A 108.8
C2 C13 H13A 108.8
C14 C13 H13B 108.8
C2 C13 H13B 108.8
H13A C13 H13B 107.7
C15 C14 C19 118.3(4)
C15 C14 C13 119.8(4)
C19 C14 C13 122.0(4)
C14 C15 C16 120.8(5)
C14 C15 H15 119.6
C16 C15 H15 119.6
C17 C16 C15 118.4(4)
C17 C16 H16 120.8
C15 C16 H16 120.8
C18 C17 C16 122.2(4)
C18 C17 N5 119.6(5)
C16 C17 N5 118.2(5)
C17 C18 C19 118.0(4)
C17 C18 H18 121
C19 C18 H18 121
C18 C19 C14 122.4(4)
C18 C19 H19 118.8
C14 C19 H19 118.8
C1 N1 C10 117.0(3)
C1 N1 C11 121.6(3)
C10 N1 C11 115.5(3)
C11 N2 C4 113.1(3)
C11 N2 C3 109.2(3)
C4 N2 C3 113.1(4)
C5 N3 C12 111.4(4)
C5 N3 C6 108.8(3)
C12 N3 C6 109.6(4)
C12 N4 C9 112.1(3)
C12 N4 C8 111.1(3)
C9 N4 C8 111.8(4)
O3 N5 O2 123.7(5)
O3 N5 C17 118.3(5)
O2 N5 C17 117.9(5)

loop_
_geom_bond_atom_site_label_1
_geom_bond_atom_site_label_2
_geom_bond_distance
C1 O1 1.231(4)
C1 N1 1.355(5)
C1 C2 1.514(5)
C2 C3 1.530(5)
C2 C13 1.543(5)
C2 H2 1
C3 N2 1.462(5)
C3 H3A 0.99
C3 H3B 0.99
C4 N2 1.454(5)
C4 C5 1.514(5)
C4 H4A 0.99
C4 H4B 0.99
C5 N3 1.457(5)
C5 H5A 0.99
C5 H5B 0.99
C6 N3 1.482(5)
C6 C7 1.522(5)
C6 H6A 0.99
C6 H6B 0.99
C7 C8 1.523(6)
C7 H7A 0.99
C7 H7B 0.99
C8 N4 1.479(5)
C8 H8A 0.99
C8 H8B 0.99
C9 N4 1.455(4)
C9 C10 1.511(5)
C9 H9A 0.99
C9 H9B 0.99
C10 N1 1.471(4)
C10 H10A 0.99
C10 H10B 0.99
C11 N2 1.437(5)
C11 N1 1.490(5)
C11 C12 1.525(5)
C11 H11 1
C12 N4 1.435(5)
C12 N3 1.465(5)
C12 H12 1
C13 C14 1.506(5)
C13 H13A 0.99
C13 H13B 0.99
C14 C15 1.379(5)
C14 C19 1.382(5)
C15 C16 1.388(5)
C15 H15 0.95
C16 C17 1.381(5)
C16 H16 0.95
C17 C18 1.367(6)
C17 N5 1.479(5)
C18 C19 1.368(5)
C18 H18 0.95
C19 H19 0.95
N5 O3 1.221(5)
N5 O2 1.237(5)
